data_7244403
loop_
_publ_author_name
'Wojtkiewicz, Kacper'
'Lough, Alan'
'Bender, Timothy P.'

_publ_section_title
;
 Analysis of the solvent effects on the crystal growth of peripherally
 chlorinated boron subphthalocyanines
;
_journal_issue 15
_journal_name_full CrystEngComm
_journal_page_first 2791
_journal_page_last 2807
_journal_paper_doi 10.1039/D1CE01320C
_journal_volume 24
_journal_year 2022
_chemical_formula_moiety 'C34 H13 B Cl6 N6 O'
_chemical_formula_sum 'C34 H13 B Cl6 N6 O'
_chemical_formula_weight 745.01
_chemical_name_systematic NaphO-Cl6BsubPc
_space_group_crystal_system monoclinic
_space_group_IT_number 14
_space_group_name_Hall '-P 2ybc'
_space_group_name_H-M_alt 'P 1 21/c 1'
_atom_sites_solution_hydrogens geom
_atom_sites_solution_primary direct
_audit_creation_method SHELXL-2018/3
_audit_update_record
;
2021-05-31 deposited with the CCDC.	2022-02-04 downloaded from the CCDC.
;
_cell_angle_alpha 90
_cell_angle_beta 98.274(1)
_cell_angle_gamma 90
_cell_formula_units_Z 4
_cell_length_a 10.4119(4)
_cell_length_b 22.7476(9)
_cell_length_c 13.0866(5)
_cell_measurement_reflns_used 9910
_cell_measurement_temperature 150(2)
_cell_measurement_theta_max 26.31
_cell_measurement_theta_min 2.17
_cell_volume 3067.2(2)
_computing_cell_refinement APEX3
_computing_data_collection 'APEX3 (Bruker, 2018)'
_computing_data_reduction 'SAINT (Bruker, 2014)'
_computing_molecular_graphics 'PLATON (Spek, 2009)'
_computing_publication_material 'SHELXTL (Sheldrick, 2008)'
_computing_structure_refinement 'SHELXL-2018/3 (Sheldrick, 2015b)'
_computing_structure_solution 'SHELXT 2014/5 (Sheldrick, 2015a)'
_diffrn_ambient_temperature 150(2)
_diffrn_measured_fraction_theta_full 1.000
_diffrn_measured_fraction_theta_max 0.999
_diffrn_measurement_device_type 'Bruker Kappa APEX-DUO CCD'
_diffrn_measurement_method '\f and \w scans'
_diffrn_radiation_type MoK\a
_diffrn_radiation_wavelength 0.71073
_diffrn_reflns_av_R_equivalents 0.0483
_diffrn_reflns_av_unetI/netI 0.0370
_diffrn_reflns_Laue_measured_fraction_full 1.000
_diffrn_reflns_Laue_measured_fraction_max 0.999
_diffrn_reflns_limit_h_max 11
_diffrn_reflns_limit_h_min -13
_diffrn_reflns_limit_k_max 29
_diffrn_reflns_limit_k_min -29
_diffrn_reflns_limit_l_max 15
_diffrn_reflns_limit_l_min -17
_diffrn_reflns_number 46522
_diffrn_reflns_point_group_measured_fraction_full 1.000
_diffrn_reflns_point_group_measured_fraction_max 0.999
_diffrn_reflns_theta_full 25.242
_diffrn_reflns_theta_max 27.548
_diffrn_reflns_theta_min 1.790
_diffrn_source 'sealed tube with Bruker Triumph monochromator'
_exptl_absorpt_coefficient_mu 0.603
_exptl_absorpt_correction_T_max 0.7456
_exptl_absorpt_correction_T_min 0.7207
_exptl_absorpt_correction_type multi-scan
_exptl_absorpt_process_details 'SADABS (Krause et al., 2015)'
_exptl_crystal_colour pink
_exptl_crystal_density_diffrn 1.613
_exptl_crystal_description Shard
_exptl_crystal_F_000 1496
_exptl_crystal_recrystallization_method 'Re-crystallisation from solvent: dichlorobenzene/dimethoxybezene/heptane'
_exptl_crystal_size_max 0.230
_exptl_crystal_size_mid 0.170
_exptl_crystal_size_min 0.110
_refine_diff_density_max 0.504
_refine_diff_density_min -0.374
_refine_diff_density_rms 0.063
_refine_ls_extinction_method none
_refine_ls_goodness_of_fit_ref 1.039
_refine_ls_hydrogen_treatment constr
_refine_ls_matrix_type full
_refine_ls_number_parameters 433
_refine_ls_number_reflns 7066
_refine_ls_number_restraints 0
_refine_ls_restrained_S_all 1.039
_refine_ls_R_factor_all 0.0666
_refine_ls_R_factor_gt 0.0380
_refine_ls_shift/su_max 0.001
_refine_ls_shift/su_mean 0.000
_refine_ls_structure_factor_coef Fsqd
_refine_ls_weighting_details 'w=1/[\s^2^(Fo^2^)+(0.0337P)^2^+2.6223P] where P=(Fo^2^+2Fc^2^)/3'
_refine_ls_weighting_scheme calc
_refine_ls_wR_factor_gt 0.0809
_refine_ls_wR_factor_ref 0.0934
_reflns_Friedel_coverage 0.000
_reflns_number_gt 5204
_reflns_number_total 7066
_reflns_threshold_expression 'I > 2\s(I)'
_cod_data_source_file d1ce01320c2.cif
_cod_data_source_block d19208_a
_cod_depositor_comments 'Adding full bibliography for 7244397--7244412.cif.'
_cod_original_sg_symbol_H-M 'P 21/c'
_cod_database_code 7244403
_shelx_shelxl_version_number 2018/3
_shelx_space_group_comment
; 
The symmetry employed for this shelxl refinement is uniquely defined 
by the following loop, which should always be used as a source of 
symmetry information in preference to the above space-group names. 
They are only intended as comments. 
;
_shelx_estimated_absorpt_t_min 0.874
_shelx_estimated_absorpt_t_max 0.937

loop_
_space_group_symop_operation_xyz
'x, y, z'
'-x, y+1/2, -z+1/2'
'-x, -y, -z'
'x, -y-1/2, z-1/2'

loop_
_atom_site_label
_atom_site_type_symbol
_atom_site_fract_x
_atom_site_fract_y
_atom_site_fract_z
_atom_site_U_iso_or_equiv
_atom_site_adp_type
_atom_site_occupancy
_atom_site_site_symmetry_order
_atom_site_calc_flag
_atom_site_refinement_flags_posn
_atom_site_refinement_flags_adp
_atom_site_refinement_flags_occupancy
_atom_site_disorder_assembly
_atom_site_disorder_group
Cl1 Cl 1.38829(5) 0.45609(3) 0.61038(5) 0.03256(14) Uani 1 1 d . . . . .
Cl2 Cl 1.40186(5) 0.33196(3) 0.71741(5) 0.03601(16) Uani 1 1 d . . . . .
Cl3 Cl 0.93297(6) 0.01234(3) 0.34491(5) 0.03730(16) Uani 1 1 d . . . . .
Cl4 Cl 0.75024(6) 0.03421(3) 0.13542(5) 0.03280(14) Uani 1 1 d . . . . .
Cl5 Cl 0.57505(6) 0.46359(3) -0.12920(4) 0.03191(14) Uani 1 1 d . . . . .
Cl6 Cl 0.72490(6) 0.56651(3) -0.00034(5) 0.03726(16) Uani 1 1 d . . . . .
O1 O 0.61327(14) 0.34100(7) 0.46992(11) 0.0264(4) Uani 1 1 d . . . . .
N1 N 0.84598(16) 0.34519(8) 0.47237(13) 0.0204(4) Uani 1 1 d . . . . .
N2 N 0.90650(17) 0.24611(8) 0.51378(14) 0.0232(4) Uani 1 1 d . . . . .
N3 N 0.73331(16) 0.26732(8) 0.37847(13) 0.0201(4) Uani 1 1 d . . . . .
N4 N 0.64960(17) 0.28400(8) 0.20121(14) 0.0219(4) Uani 1 1 d . . . . .
N5 N 0.71417(17) 0.36367(8) 0.31347(13) 0.0210(4) Uani 1 1 d . . . . .
N6 N 0.86843(17) 0.43494(8) 0.38314(14) 0.0225(4) Uani 1 1 d . . . . .
C1 C 0.9094(2) 0.39642(10) 0.45859(16) 0.0213(5) Uani 1 1 d . . . . .
C2 C 1.0344(2) 0.39209(10) 0.52371(16) 0.0209(4) Uani 1 1 d . . . . .
C3 C 1.1404(2) 0.42991(10) 0.53703(16) 0.0229(5) Uani 1 1 d . . . . .
H3A H 1.135275 0.467909 0.506615 0.027 Uiso 1 1 calc R U . . .
C4 C 1.2534(2) 0.41062(10) 0.59576(17) 0.0235(5) Uani 1 1 d . . . . .
C5 C 1.2614(2) 0.35453(10) 0.64106(17) 0.0243(5) Uani 1 1 d . . . . .
C6 C 1.1582(2) 0.31579(10) 0.62512(17) 0.0240(5) Uani 1 1 d . . . . .
H6A H 1.165060 0.277253 0.653362 0.029 Uiso 1 1 calc R U . . .
C7 C 1.0437(2) 0.33508(10) 0.56630(16) 0.0216(5) Uani 1 1 d . . . . .
C8 C 0.9256(2) 0.30399(10) 0.52547(16) 0.0219(5) Uani 1 1 d . . . . .
C9 C 0.8164(2) 0.22912(10) 0.43510(16) 0.0216(5) Uani 1 1 d . . . . .
C10 C 0.8127(2) 0.17556(10) 0.37580(17) 0.0226(5) Uani 1 1 d . . . . .
C11 C 0.8777(2) 0.12248(10) 0.39506(18) 0.0253(5) Uani 1 1 d . . . . .
H11A H 0.933064 0.115833 0.458297 0.030 Uiso 1 1 calc R U . . .
C12 C 0.8596(2) 0.07994(10) 0.31998(18) 0.0252(5) Uani 1 1 d . . . . .
C13 C 0.7802(2) 0.09026(10) 0.22483(17) 0.0244(5) Uani 1 1 d . . . . .
C14 C 0.7191(2) 0.14347(10) 0.20338(17) 0.0223(5) Uani 1 1 d . . . . .
H14A H 0.667725 0.150464 0.138435 0.027 Uiso 1 1 calc R U . . .
C15 C 0.7345(2) 0.18663(10) 0.27925(17) 0.0216(5) Uani 1 1 d . . . . .
C16 C 0.69204(19) 0.24755(10) 0.28051(16) 0.0210(4) Uani 1 1 d . . . . .
C17 C 0.66567(19) 0.34171(10) 0.21840(16) 0.0218(5) Uani 1 1 d . . . . .
C18 C 0.6694(2) 0.39117(10) 0.14728(17) 0.0223(5) Uani 1 1 d . . . . .
C19 C 0.6229(2) 0.39875(10) 0.04303(17) 0.0238(5) Uani 1 1 d . . . . .
H19A H 0.579835 0.367640 0.003535 0.029 Uiso 1 1 calc R U . . .
C20 C 0.6409(2) 0.45266(10) -0.00177(17) 0.0255(5) Uani 1 1 d . . . . .
C21 C 0.7074(2) 0.49867(10) 0.05536(18) 0.0257(5) Uani 1 1 d . . . . .
C22 C 0.7562(2) 0.49123(10) 0.15860(18) 0.0250(5) Uani 1 1 d . . . . .
H22A H 0.802287 0.521968 0.196994 0.030 Uiso 1 1 calc R U . . .
C23 C 0.7361(2) 0.43785(10) 0.20446(17) 0.0228(5) Uani 1 1 d . . . . .
C24 C 0.7737(2) 0.41658(10) 0.30926(17) 0.0225(5) Uani 1 1 d . . . . .
C25 C 0.4883(2) 0.32300(11) 0.43295(17) 0.0249(5) Uani 1 1 d . . . . .
C26 C 0.4447(2) 0.26942(11) 0.47142(19) 0.0307(5) Uani 1 1 d . . . . .
H26A H 0.501966 0.246434 0.518461 0.037 Uiso 1 1 calc R U . . .
C27 C 0.3206(2) 0.25090(11) 0.44094(19) 0.0338(6) Uani 1 1 d . . . . .
H27A H 0.291775 0.215045 0.467117 0.041 Uiso 1 1 calc R U . . .
C28 C 0.2348(2) 0.28447(11) 0.37093(18) 0.0288(5) Uani 1 1 d . . . . .
C29 C 0.1040(2) 0.26604(13) 0.3363(2) 0.0390(6) Uani 1 1 d . . . . .
H29A H 0.073217 0.230166 0.360922 0.047 Uiso 1 1 calc R U . . .
C30 C 0.0241(2) 0.29916(14) 0.2690(2) 0.0421(7) Uani 1 1 d . . . . .
H30A H -0.062123 0.286308 0.246504 0.051 Uiso 1 1 calc R U . . .
C31 C 0.0676(3) 0.35247(14) 0.2320(2) 0.0448(7) Uani 1 1 d . . . . .
H31A H 0.010430 0.375403 0.184742 0.054 Uiso 1 1 calc R U . . .
C32 C 0.1916(3) 0.37164(13) 0.2634(2) 0.0395(6) Uani 1 1 d . . . . .
H32A H 0.219907 0.407839 0.238094 0.047 Uiso 1 1 calc R U . . .
C33 C 0.2773(2) 0.33804(11) 0.33293(17) 0.0272(5) Uani 1 1 d . . . . .
C34 C 0.4082(2) 0.35669(11) 0.36682(18) 0.0284(5) Uani 1 1 d . . . . .
H34A H 0.438620 0.392777 0.342675 0.034 Uiso 1 1 calc R U . . .
B1 B 0.7171(2) 0.32973(12) 0.41155(19) 0.0224(5) Uani 1 1 d . . . . .

loop_
_atom_site_aniso_label
_atom_site_aniso_U_11
_atom_site_aniso_U_22
_atom_site_aniso_U_33
_atom_site_aniso_U_23
_atom_site_aniso_U_13
_atom_site_aniso_U_12
Cl1 0.0207(3) 0.0383(3) 0.0370(3) -0.0036(3) -0.0015(2) -0.0091(2)
Cl2 0.0194(3) 0.0494(4) 0.0354(3) 0.0058(3) -0.0090(2) -0.0027(3)
Cl3 0.0279(3) 0.0305(3) 0.0512(4) 0.0025(3) -0.0019(3) 0.0043(2)
Cl4 0.0398(3) 0.0303(3) 0.0295(3) -0.0062(2) 0.0088(3) 0.0000(3)
Cl5 0.0277(3) 0.0468(4) 0.0210(3) 0.0029(3) 0.0027(2) 0.0118(3)
Cl6 0.0399(4) 0.0346(3) 0.0378(4) 0.0089(3) 0.0072(3) 0.0052(3)
O1 0.0149(7) 0.0436(10) 0.0201(8) -0.0099(7) 0.0010(6) -0.0012(7)
N1 0.0162(9) 0.0293(10) 0.0156(9) -0.0044(8) 0.0015(7) -0.0005(7)
N2 0.0194(9) 0.0312(10) 0.0182(9) 0.0007(8) 0.0003(7) -0.0052(8)
N3 0.0147(8) 0.0292(10) 0.0159(9) -0.0018(8) 0.0011(7) -0.0016(7)
N4 0.0155(9) 0.0293(10) 0.0201(10) -0.0031(8) 0.0003(7) 0.0003(7)
N5 0.0177(9) 0.0262(10) 0.0181(9) -0.0050(8) -0.0012(7) 0.0015(7)
N6 0.0192(9) 0.0270(10) 0.0204(9) -0.0063(8) -0.0004(7) 0.0020(7)
C1 0.0173(10) 0.0265(11) 0.0200(11) -0.0081(9) 0.0027(8) 0.0002(8)
C2 0.0173(10) 0.0284(12) 0.0167(11) -0.0067(9) 0.0009(8) -0.0001(9)
C3 0.0228(11) 0.0267(11) 0.0187(11) -0.0059(9) 0.0013(8) -0.0025(9)
C4 0.0177(11) 0.0321(12) 0.0208(11) -0.0073(9) 0.0025(8) -0.0046(9)
C5 0.0167(10) 0.0366(13) 0.0187(11) -0.0024(10) -0.0011(8) -0.0002(9)
C6 0.0209(11) 0.0311(12) 0.0196(11) 0.0003(9) 0.0016(9) -0.0014(9)
C7 0.0182(10) 0.0311(12) 0.0154(10) -0.0039(9) 0.0019(8) -0.0017(9)
C8 0.0170(10) 0.0337(12) 0.0147(11) -0.0015(9) 0.0010(8) -0.0017(9)
C9 0.0173(10) 0.0284(12) 0.0191(11) 0.0006(9) 0.0028(8) -0.0042(9)
C10 0.0164(10) 0.0300(12) 0.0212(11) 0.0007(9) 0.0025(8) -0.0060(9)
C11 0.0183(11) 0.0314(12) 0.0249(12) 0.0047(10) -0.0014(9) -0.0058(9)
C12 0.0172(11) 0.0262(12) 0.0331(13) 0.0043(10) 0.0065(9) -0.0016(9)
C13 0.0215(11) 0.0272(12) 0.0260(12) -0.0024(10) 0.0086(9) -0.0034(9)
C14 0.0184(10) 0.0302(12) 0.0190(11) -0.0006(9) 0.0045(8) -0.0040(9)
C15 0.0149(10) 0.0282(12) 0.0223(11) 0.0006(9) 0.0042(8) -0.0033(8)
C16 0.0129(10) 0.0309(12) 0.0184(11) -0.0048(9) 0.0000(8) -0.0036(8)
C17 0.0145(10) 0.0299(12) 0.0202(11) -0.0055(9) 0.0001(8) 0.0008(8)
C18 0.0160(10) 0.0285(12) 0.0222(11) -0.0022(9) 0.0013(8) 0.0055(9)
C19 0.0182(11) 0.0320(12) 0.0206(11) -0.0052(9) 0.0008(8) 0.0061(9)
C20 0.0182(11) 0.0371(13) 0.0213(11) -0.0014(10) 0.0034(8) 0.0104(9)
C21 0.0209(11) 0.0302(12) 0.0275(12) 0.0022(10) 0.0080(9) 0.0074(9)
C22 0.0183(11) 0.0284(12) 0.0280(12) -0.0033(10) 0.0024(9) 0.0035(9)
C23 0.0162(10) 0.0283(12) 0.0236(12) -0.0028(9) 0.0015(8) 0.0045(9)
C24 0.0181(11) 0.0263(12) 0.0231(12) -0.0047(9) 0.0028(8) 0.0035(9)
C25 0.0167(10) 0.0387(13) 0.0192(11) -0.0096(10) 0.0019(8) 0.0013(9)
C26 0.0261(12) 0.0389(14) 0.0269(13) -0.0002(11) 0.0031(10) 0.0031(10)
C27 0.0358(14) 0.0338(14) 0.0331(14) -0.0002(11) 0.0092(11) -0.0053(11)
C28 0.0257(12) 0.0383(14) 0.0239(12) -0.0081(10) 0.0081(9) -0.0007(10)
C29 0.0284(13) 0.0558(17) 0.0355(15) -0.0138(13) 0.0139(11) -0.0083(12)
C30 0.0176(12) 0.073(2) 0.0356(15) -0.0240(14) 0.0040(10) -0.0026(13)
C31 0.0274(14) 0.068(2) 0.0365(15) -0.0096(14) -0.0053(11) 0.0147(13)
C32 0.0318(14) 0.0443(16) 0.0405(16) 0.0035(12) -0.0014(12) 0.0073(12)
C33 0.0239(12) 0.0358(13) 0.0220(12) -0.0061(10) 0.0040(9) 0.0041(10)
C34 0.0267(12) 0.0326(13) 0.0259(12) -0.0019(10) 0.0043(9) -0.0012(10)
B1 0.0156(11) 0.0317(14) 0.0191(12) -0.0057(11) -0.0006(9) -0.0006(10)

loop_
_atom_type_symbol
_atom_type_description
_atom_type_scat_dispersion_real
_atom_type_scat_dispersion_imag
_atom_type_scat_source
C C 0.0033 0.0016 'International Tables Vol C Tables 4.2.6.8 and 6.1.1.4'
H H 0.0000 0.0000 'International Tables Vol C Tables 4.2.6.8 and 6.1.1.4'
B B 0.0013 0.0007 'International Tables Vol C Tables 4.2.6.8 and 6.1.1.4'
N N 0.0061 0.0033 'International Tables Vol C Tables 4.2.6.8 and 6.1.1.4'
O O 0.0106 0.0060 'International Tables Vol C Tables 4.2.6.8 and 6.1.1.4'
Cl Cl 0.1484 0.1585 'International Tables Vol C Tables 4.2.6.8 and 6.1.1.4'

loop_
_geom_angle_atom_site_label_1
_geom_angle_atom_site_label_2
_geom_angle_atom_site_label_3
_geom_angle
_geom_angle_site_symmetry_1
_geom_angle_site_symmetry_3
_geom_angle_publ_flag
C25 O1 B1 120.26(17) . . ?
C1 N1 C8 112.45(17) . . ?
C1 N1 B1 122.90(18) . . ?
C8 N1 B1 122.52(19) . . ?
C8 N2 C9 116.50(19) . . ?
C9 N3 C16 112.84(18) . . ?
C9 N3 B1 122.26(18) . . ?
C16 N3 B1 123.22(18) . . ?
C17 N4 C16 116.97(18) . . ?
C24 N5 C17 113.42(18) . . ?
C24 N5 B1 122.66(18) . . ?
C17 N5 B1 123.48(19) . . ?
C1 N6 C24 116.65(19) . . ?
N6 C1 N1 123.10(18) . . ?
N6 C1 C2 129.7(2) . . ?
N1 C1 C2 105.93(18) . . ?
C3 C2 C7 120.8(2) . . ?
C3 C2 C1 131.3(2) . . ?
C7 C2 C1 107.38(18) . . ?
C4 C3 C2 118.1(2) . . ?
C4 C3 H3A 121.0 . . ?
C2 C3 H3A 121.0 . . ?
C3 C4 C5 121.2(2) . . ?
C3 C4 Cl1 118.94(18) . . ?
C5 C4 Cl1 119.88(16) . . ?
C6 C5 C4 121.2(2) . . ?
C6 C5 Cl2 118.24(18) . . ?
C4 C5 Cl2 120.55(17) . . ?
C5 C6 C7 117.9(2) . . ?
C5 C6 H6A 121.1 . . ?
C7 C6 H6A 121.1 . . ?
C6 C7 C2 120.8(2) . . ?
C6 C7 C8 131.4(2) . . ?
C2 C7 C8 107.25(18) . . ?
N2 C8 N1 123.08(19) . . ?
N2 C8 C7 128.7(2) . . ?
N1 C8 C7 105.75(19) . . ?
N2 C9 N3 123.3(2) . . ?
N2 C9 C10 128.0(2) . . ?
N3 C9 C10 106.23(18) . . ?
C11 C10 C15 121.1(2) . . ?
C11 C10 C9 131.5(2) . . ?
C15 C10 C9 107.19(19) . . ?
C12 C11 C10 118.0(2) . . ?
C12 C11 H11A 121.0 . . ?
C10 C11 H11A 121.0 . . ?
C11 C12 C13 121.1(2) . . ?
C11 C12 Cl3 118.74(18) . . ?
C13 C12 Cl3 120.11(18) . . ?
C14 C13 C12 121.4(2) . . ?
C14 C13 Cl4 118.50(17) . . ?
C12 C13 Cl4 120.02(18) . . ?
C13 C14 C15 118.2(2) . . ?
C13 C14 H14A 120.9 . . ?
C15 C14 H14A 120.9 . . ?
C14 C15 C10 120.1(2) . . ?
C14 C15 C16 132.6(2) . . ?
C10 C15 C16 107.12(18) . . ?
N4 C16 N3 122.8(2) . . ?
N4 C16 C15 129.91(19) . . ?
N3 C16 C15 105.58(18) . . ?
N4 C17 N5 122.1(2) . . ?
N4 C17 C18 131.4(2) . . ?
N5 C17 C18 104.92(18) . . ?
C19 C18 C23 119.9(2) . . ?
C19 C18 C17 132.9(2) . . ?
C23 C18 C17 107.16(18) . . ?
C20 C19 C18 118.4(2) . . ?
C20 C19 H19A 120.8 . . ?
C18 C19 H19A 120.8 . . ?
C19 C20 C21 121.3(2) . . ?
C19 C20 Cl5 118.53(18) . . ?
C21 C20 Cl5 120.13(18) . . ?
C22 C21 C20 120.7(2) . . ?
C22 C21 Cl6 118.36(18) . . ?
C20 C21 Cl6 120.89(18) . . ?
C23 C22 C21 118.3(2) . . ?
C23 C22 H22A 120.9 . . ?
C21 C22 H22A 120.9 . . ?
C22 C23 C18 121.3(2) . . ?
C22 C23 C24 131.6(2) . . ?
C18 C23 C24 107.04(19) . . ?
N6 C24 N5 122.5(2) . . ?
N6 C24 C23 130.2(2) . . ?
N5 C24 C23 105.68(18) . . ?
C34 C25 O1 121.3(2) . . ?
C34 C25 C26 121.0(2) . . ?
O1 C25 C26 117.6(2) . . ?
C27 C26 C25 120.0(2) . . ?
C27 C26 H26A 120.0 . . ?
C25 C26 H26A 120.0 . . ?
C26 C27 C28 120.6(2) . . ?
C26 C27 H27A 119.7 . . ?
C28 C27 H27A 119.7 . . ?
C27 C28 C33 119.7(2) . . ?
C27 C28 C29 122.1(2) . . ?
C33 C28 C29 118.2(2) . . ?
C30 C29 C28 120.7(3) . . ?
C30 C29 H29A 119.6 . . ?
C28 C29 H29A 119.6 . . ?
C29 C30 C31 120.5(2) . . ?
C29 C30 H30A 119.7 . . ?
C31 C30 H30A 119.7 . . ?
C32 C31 C30 120.5(3) . . ?
C32 C31 H31A 119.7 . . ?
C30 C31 H31A 119.7 . . ?
C31 C32 C33 120.3(3) . . ?
C31 C32 H32A 119.8 . . ?
C33 C32 H32A 119.8 . . ?
C32 C33 C28 119.8(2) . . ?
C32 C33 C34 121.7(2) . . ?
C28 C33 C34 118.5(2) . . ?
C25 C34 C33 120.1(2) . . ?
C25 C34 H34A 120.0 . . ?
C33 C34 H34A 120.0 . . ?
O1 B1 N5 116.21(19) . . ?
O1 B1 N1 111.15(18) . . ?
N5 B1 N1 103.92(18) . . ?
O1 B1 N3 116.6(2) . . ?
N5 B1 N3 103.31(18) . . ?
N1 B1 N3 104.21(18) . . ?

loop_
_geom_bond_atom_site_label_1
_geom_bond_atom_site_label_2
_geom_bond_distance
_geom_bond_site_symmetry_2
_geom_bond_publ_flag
Cl1 C4 1.732(2) . ?
Cl2 C5 1.726(2) . ?
Cl3 C12 1.727(2) . ?
Cl4 C13 1.728(2) . ?
Cl5 C20 1.727(2) . ?
Cl6 C21 1.727(2) . ?
O1 C25 1.383(3) . ?
O1 B1 1.434(3) . ?
N1 C1 1.364(3) . ?
N1 C8 1.372(3) . ?
N1 B1 1.500(3) . ?
N2 C8 1.337(3) . ?
N2 C9 1.346(3) . ?
N3 C9 1.367(3) . ?
N3 C16 1.368(3) . ?
N3 B1 1.501(3) . ?
N4 C17 1.338(3) . ?
N4 C16 1.352(3) . ?
N5 C24 1.359(3) . ?
N5 C17 1.368(3) . ?
N5 B1 1.494(3) . ?
N6 C1 1.343(3) . ?
N6 C24 1.344(3) . ?
C1 C2 1.453(3) . ?
C2 C3 1.390(3) . ?
C2 C7 1.409(3) . ?
C3 C4 1.381(3) . ?
C3 H3A 0.9500 . ?
C4 C5 1.404(3) . ?
C5 C6 1.382(3) . ?
C6 C7 1.394(3) . ?
C6 H6A 0.9500 . ?
C7 C8 1.452(3) . ?
C9 C10 1.442(3) . ?
C10 C11 1.389(3) . ?
C10 C15 1.424(3) . ?
C11 C12 1.373(3) . ?
C11 H11A 0.9500 . ?
C12 C13 1.412(3) . ?
C13 C14 1.378(3) . ?
C14 C15 1.389(3) . ?
C14 H14A 0.9500 . ?
C15 C16 1.455(3) . ?
C17 C18 1.464(3) . ?
C18 C19 1.391(3) . ?
C18 C23 1.421(3) . ?
C19 C20 1.384(3) . ?
C19 H19A 0.9500 . ?
C20 C21 1.409(3) . ?
C21 C22 1.384(3) . ?
C22 C23 1.384(3) . ?
C22 H22A 0.9500 . ?
C23 C24 1.454(3) . ?
C25 C34 1.350(3) . ?
C25 C26 1.418(3) . ?
C26 C27 1.362(3) . ?
C26 H26A 0.9500 . ?
C27 C28 1.409(3) . ?
C27 H27A 0.9500 . ?
C28 C33 1.411(3) . ?
C28 C29 1.435(3) . ?
C29 C30 1.350(4) . ?
C29 H29A 0.9500 . ?
C30 C31 1.404(4) . ?
C30 H30A 0.9500 . ?
C31 C32 1.369(4) . ?
C31 H31A 0.9500 . ?
C32 C33 1.405(3) . ?
C32 H32A 0.9500 . ?
C33 C34 1.436(3) . ?
C34 H34A 0.9500 . ?

loop_
_geom_torsion_atom_site_label_1
_geom_torsion_atom_site_label_2
_geom_torsion_atom_site_label_3
_geom_torsion_atom_site_label_4
_geom_torsion
_geom_torsion_site_symmetry_1
_geom_torsion_site_symmetry_2
_geom_torsion_site_symmetry_3
_geom_torsion_site_symmetry_4
_geom_torsion_publ_flag
C24 N6 C1 N1 -11.3(3) . . . . ?
C24 N6 C1 C2 153.7(2) . . . . ?
C8 N1 C1 N6 157.3(2) . . . . ?
B1 N1 C1 N6 -6.4(3) . . . . ?
C8 N1 C1 C2 -10.8(2) . . . . ?
B1 N1 C1 C2 -174.54(19) . . . . ?
N6 C1 C2 C3 9.7(4) . . . . ?
N1 C1 C2 C3 176.7(2) . . . . ?
N6 C1 C2 C7 -161.6(2) . . . . ?
N1 C1 C2 C7 5.5(2) . . . . ?
C7 C2 C3 C4 -2.0(3) . . . . ?
C1 C2 C3 C4 -172.3(2) . . . . ?
C2 C3 C4 C5 -0.1(3) . . . . ?
C2 C3 C4 Cl1 178.14(16) . . . . ?
C3 C4 C5 C6 2.6(3) . . . . ?
Cl1 C4 C5 C6 -175.68(17) . . . . ?
C3 C4 C5 Cl2 -178.06(17) . . . . ?
Cl1 C4 C5 Cl2 3.7(3) . . . . ?
C4 C5 C6 C7 -2.8(3) . . . . ?
Cl2 C5 C6 C7 177.86(17) . . . . ?
C5 C6 C7 C2 0.6(3) . . . . ?
C5 C6 C7 C8 171.5(2) . . . . ?
C3 C2 C7 C6 1.7(3) . . . . ?
C1 C2 C7 C6 174.1(2) . . . . ?
C3 C2 C7 C8 -171.11(19) . . . . ?
C1 C2 C7 C8 1.3(2) . . . . ?
C9 N2 C8 N1 10.1(3) . . . . ?
C9 N2 C8 C7 -149.6(2) . . . . ?
C1 N1 C8 N2 -152.1(2) . . . . ?
B1 N1 C8 N2 11.7(3) . . . . ?
C1 N1 C8 C7 11.5(2) . . . . ?
B1 N1 C8 C7 175.38(19) . . . . ?
C6 C7 C8 N2 -16.9(4) . . . . ?
C2 C7 C8 N2 154.9(2) . . . . ?
C6 C7 C8 N1 -179.3(2) . . . . ?
C2 C7 C8 N1 -7.5(2) . . . . ?
C8 N2 C9 N3 -9.8(3) . . . . ?
C8 N2 C9 C10 150.0(2) . . . . ?
C16 N3 C9 N2 153.4(2) . . . . ?
B1 N3 C9 N2 -12.3(3) . . . . ?
C16 N3 C9 C10 -10.2(2) . . . . ?
B1 N3 C9 C10 -175.85(18) . . . . ?
N2 C9 C10 C11 17.0(4) . . . . ?
N3 C9 C10 C11 179.5(2) . . . . ?
N2 C9 C10 C15 -157.0(2) . . . . ?
N3 C9 C10 C15 5.5(2) . . . . ?
C15 C10 C11 C12 -2.9(3) . . . . ?
C9 C10 C11 C12 -176.2(2) . . . . ?
C10 C11 C12 C13 1.7(3) . . . . ?
C10 C11 C12 Cl3 -176.79(17) . . . . ?
C11 C12 C13 C14 0.6(3) . . . . ?
Cl3 C12 C13 C14 179.12(17) . . . . ?
C11 C12 C13 Cl4 -175.53(17) . . . . ?
Cl3 C12 C13 Cl4 3.0(3) . . . . ?
C12 C13 C14 C15 -1.8(3) . . . . ?
Cl4 C13 C14 C15 174.44(16) . . . . ?
C13 C14 C15 C10 0.6(3) . . . . ?
C13 C14 C15 C16 175.4(2) . . . . ?
C11 C10 C15 C14 1.8(3) . . . . ?
C9 C10 C15 C14 176.55(19) . . . . ?
C11 C10 C15 C16 -174.2(2) . . . . ?
C9 C10 C15 C16 0.6(2) . . . . ?
C17 N4 C16 N3 8.9(3) . . . . ?
C17 N4 C16 C15 -153.9(2) . . . . ?
C9 N3 C16 N4 -155.9(2) . . . . ?
B1 N3 C16 N4 9.6(3) . . . . ?
C9 N3 C16 C15 10.5(2) . . . . ?
B1 N3 C16 C15 175.97(18) . . . . ?
C14 C15 C16 N4 -16.6(4) . . . . ?
C10 C15 C16 N4 158.7(2) . . . . ?
C14 C15 C16 N3 178.3(2) . . . . ?
C10 C15 C16 N3 -6.4(2) . . . . ?
C16 N4 C17 N5 -4.5(3) . . . . ?
C16 N4 C17 C18 158.8(2) . . . . ?
C24 N5 C17 N4 153.8(2) . . . . ?
B1 N5 C17 N4 -18.7(3) . . . . ?
C24 N5 C17 C18 -13.3(2) . . . . ?
B1 N5 C17 C18 174.19(18) . . . . ?
N4 C17 C18 C19 21.6(4) . . . . ?
N5 C17 C18 C19 -172.9(2) . . . . ?
N4 C17 C18 C23 -158.3(2) . . . . ?
N5 C17 C18 C23 7.2(2) . . . . ?
C23 C18 C19 C20 -1.3(3) . . . . ?
C17 C18 C19 C20 178.8(2) . . . . ?
C18 C19 C20 C21 1.6(3) . . . . ?
C18 C19 C20 Cl5 -176.33(16) . . . . ?
C19 C20 C21 C22 -0.4(3) . . . . ?
Cl5 C20 C21 C22 177.47(17) . . . . ?
C19 C20 C21 Cl6 -178.02(16) . . . . ?
Cl5 C20 C21 Cl6 -0.1(3) . . . . ?
C20 C21 C22 C23 -1.0(3) . . . . ?
Cl6 C21 C22 C23 176.65(16) . . . . ?
C21 C22 C23 C18 1.2(3) . . . . ?
C21 C22 C23 C24 -179.8(2) . . . . ?
C19 C18 C23 C22 -0.1(3) . . . . ?
C17 C18 C23 C22 179.83(19) . . . . ?
C19 C18 C23 C24 -179.25(19) . . . . ?
C17 C18 C23 C24 0.7(2) . . . . ?
C1 N6 C24 N5 5.0(3) . . . . ?
C1 N6 C24 C23 -158.5(2) . . . . ?
C17 N5 C24 N6 -153.2(2) . . . . ?
B1 N5 C24 N6 19.4(3) . . . . ?
C17 N5 C24 C23 13.8(2) . . . . ?
B1 N5 C24 C23 -173.62(18) . . . . ?
C22 C23 C24 N6 -21.8(4) . . . . ?
C18 C23 C24 N6 157.3(2) . . . . ?
C22 C23 C24 N5 172.6(2) . . . . ?
C18 C23 C24 N5 -8.3(2) . . . . ?
B1 O1 C25 C34 -85.5(3) . . . . ?
B1 O1 C25 C26 98.0(3) . . . . ?
C34 C25 C26 C27 0.7(4) . . . . ?
O1 C25 C26 C27 177.2(2) . . . . ?
C25 C26 C27 C28 0.2(4) . . . . ?
C26 C27 C28 C33 -0.7(4) . . . . ?
C26 C27 C28 C29 179.3(2) . . . . ?
C27 C28 C29 C30 -179.9(2) . . . . ?
C33 C28 C29 C30 0.1(4) . . . . ?
C28 C29 C30 C31 -0.3(4) . . . . ?
C29 C30 C31 C32 0.1(4) . . . . ?
C30 C31 C32 C33 0.2(4) . . . . ?
C31 C32 C33 C28 -0.4(4) . . . . ?
C31 C32 C33 C34 179.5(2) . . . . ?
C27 C28 C33 C32 -179.8(2) . . . . ?
C29 C28 C33 C32 0.2(3) . . . . ?
C27 C28 C33 C34 0.3(3) . . . . ?
C29 C28 C33 C34 -179.7(2) . . . . ?
O1 C25 C34 C33 -177.46(19) . . . . ?
C26 C25 C34 C33 -1.0(3) . . . . ?
C32 C33 C34 C25 -179.4(2) . . . . ?
C28 C33 C34 C25 0.5(3) . . . . ?
C25 O1 B1 N5 69.5(3) . . . . ?
C25 O1 B1 N1 -171.98(19) . . . . ?
C25 O1 B1 N3 -52.8(3) . . . . ?
C24 N5 B1 O1 90.6(2) . . . . ?
C17 N5 B1 O1 -97.6(2) . . . . ?
C24 N5 B1 N1 -31.8(3) . . . . ?
C17 N5 B1 N1 140.02(19) . . . . ?
C24 N5 B1 N3 -140.36(19) . . . . ?
C17 N5 B1 N3 31.4(3) . . . . ?
C1 N1 B1 O1 -100.2(2) . . . . ?
C8 N1 B1 O1 97.7(2) . . . . ?
C1 N1 B1 N5 25.6(3) . . . . ?
C8 N1 B1 N5 -136.60(19) . . . . ?
C1 N1 B1 N3 133.5(2) . . . . ?
C8 N1 B1 N3 -28.7(3) . . . . ?
C9 N3 B1 O1 -94.0(2) . . . . ?
C16 N3 B1 O1 101.8(2) . . . . ?
C9 N3 B1 N5 137.24(19) . . . . ?
C16 N3 B1 N5 -26.9(3) . . . . ?
C9 N3 B1 N1 28.9(3) . . . . ?
C16 N3 B1 N1 -135.26(19) . . . . ?
